data_7001266
loop_
_publ_author_name
'Schnaars, David D.'
'Wu, Guang'
'Hayton, Trevor W.'

_publ_section_title
;
 Reactivity of UI4(OEt2)2 with phenols: probing the chemistry of the
 U--I bond
;
_journal_issue 19
_journal_name_full 'Dalton Transactions'
_journal_page_first 3681
_journal_page_last 3687
_journal_paper_doi 10.1039/b823002a
_journal_year 2009
_chemical_formula_sum 'C36 H58 I2 O7 U'
_chemical_formula_weight 1094.65
_chemical_name_common
;Uranium(IV) diiodo bis(2,6-dimethylphenol)
tris(tetrahydrofuran)
;
_chemical_name_systematic
;
?
;
_space_group_IT_number 15
_symmetry_cell_setting monoclinic
_symmetry_space_group_name_Hall '-C 2yc'
_symmetry_space_group_name_H-M 'C 1 2/c 1'
_atom_sites_solution_hydrogens geom
_atom_sites_solution_primary direct
_atom_sites_solution_secondary difmap
_audit_creation_method SHELXL-97
_cell_angle_alpha 90.00
_cell_angle_beta 93.130(3)
_cell_angle_gamma 90.00
_cell_formula_units_Z 4
_cell_length_a 13.6892(18)
_cell_length_b 11.8797(15)
_cell_length_c 24.995(3)
_cell_measurement_temperature 150(2)
_cell_volume 4058.7(9)
_computing_structure_refinement 'SHELXL-97 (Sheldrick, 1997)'
_computing_structure_solution 'SHELXS-97 (Sheldrick, 1990)'
_diffrn_ambient_temperature 150(2)
_diffrn_measured_fraction_theta_full 0.967
_diffrn_measured_fraction_theta_max 0.967
_diffrn_measurement_device_type 'CCD area detector'
_diffrn_measurement_method 'omega scan'
_diffrn_radiation_monochromator graphite
_diffrn_radiation_source 'fine-focus sealed tube'
_diffrn_radiation_type MoK\a
_diffrn_radiation_wavelength 0.71073
_diffrn_reflns_av_R_equivalents 0.1242
_diffrn_reflns_av_sigmaI/netI 0.1377
_diffrn_reflns_limit_h_max 16
_diffrn_reflns_limit_h_min -16
_diffrn_reflns_limit_k_max 14
_diffrn_reflns_limit_k_min -14
_diffrn_reflns_limit_l_max 28
_diffrn_reflns_limit_l_min -31
_diffrn_reflns_number 14998
_diffrn_reflns_theta_full 26.51
_diffrn_reflns_theta_max 26.51
_diffrn_reflns_theta_min 1.63
_exptl_absorpt_coefficient_mu 5.562
_exptl_absorpt_correction_T_max 0.30886
_exptl_absorpt_correction_T_min 0.20432
_exptl_absorpt_correction_type empirical
_exptl_absorpt_process_details 'psi scan'
_exptl_crystal_colour Green
_exptl_crystal_density_diffrn 1.791
_exptl_crystal_density_method 'not measured'
_exptl_crystal_description Block
_exptl_crystal_F_000 2112
_exptl_crystal_size_max 0.20
_exptl_crystal_size_mid 0.10
_exptl_crystal_size_min 0.06
_refine_diff_density_max 2.166
_refine_diff_density_min -3.350
_refine_diff_density_rms 0.305
_refine_ls_extinction_method none
_refine_ls_goodness_of_fit_ref 0.917
_refine_ls_hydrogen_treatment constr
_refine_ls_matrix_type full
_refine_ls_number_parameters 211
_refine_ls_number_reflns 4075
_refine_ls_number_restraints 40
_refine_ls_restrained_S_all 0.915
_refine_ls_R_factor_all 0.1025
_refine_ls_R_factor_gt 0.0563
_refine_ls_shift/su_max 0.000
_refine_ls_shift/su_mean 0.000
_refine_ls_structure_factor_coef Fsqd
_refine_ls_weighting_details 'calc w=1/[\s^2^(Fo^2^)+(0.0681P)^2^+0.0000P] where P=(Fo^2^+2Fc^2^)/3'
_refine_ls_weighting_scheme calc
_refine_ls_wR_factor_gt 0.1177
_refine_ls_wR_factor_ref 0.1429
_reflns_number_gt 2525
_reflns_number_total 4075
_reflns_threshold_expression >2sigma(I)
_cod_data_source_file b823002a.txt
_cod_data_source_block 6
_cod_depositor_comments
;
The following automatic conversions were performed:
'_symmetry_cell_setting' value 'Monoclinic' changed to 'monoclinic'
according to '/home/saulius/struct/CIF-dictionaries/cif_core.dic'
dictionary named 'cif_core.dic' version 2.4.1 from
2010-06-29.

'_exptl_absorpt_correction_type' value 'Empirical' changed to
'empirical' according to
'/home/saulius/struct/CIF-dictionaries/cif_core.dic' dictionary named
'cif_core.dic' version 2.4.1 from 2010-06-29.

Automatic conversion script
Id: cif_fix_enum 1527 2010-12-29 10:47:43Z saulius 
;
_cod_original_sg_symbol_H-M C2/c
_cod_database_code 7001266

loop_
_symmetry_equiv_pos_as_xyz
'x, y, z'
'-x, y, -z+1/2'
'x+1/2, y+1/2, z'
'-x+1/2, y+1/2, -z+1/2'
'-x, -y, -z'
'x, -y, z-1/2'
'-x+1/2, -y+1/2, -z'
'x+1/2, -y+1/2, z-1/2'

loop_
_atom_site_label
_atom_site_type_symbol
_atom_site_fract_x
_atom_site_fract_y
_atom_site_fract_z
_atom_site_U_iso_or_equiv
_atom_site_adp_type
_atom_site_occupancy
_atom_site_symmetry_multiplicity
_atom_site_calc_flag
_atom_site_refinement_flags
_atom_site_disorder_assembly
_atom_site_disorder_group
C1 C 0.3978(8) 0.8603(10) 0.8729(4) 0.031(3) Uani 1 1 d . . .
C2 C 0.3160(8) 0.7963(9) 0.8849(4) 0.028(3) Uani 1 1 d . . .
C3 C 0.2720(9) 0.8182(11) 0.9330(5) 0.043(3) Uani 1 1 d . . .
H3 H 0.2181 0.7758 0.9419 0.052 Uiso 1 1 calc R . .
C4 C 0.3067(10) 0.9009(11) 0.9674(5) 0.044(3) Uani 1 1 d . . .
H4 H 0.2760 0.9153 0.9990 0.053 Uiso 1 1 calc R . .
C5 C 0.3862(10) 0.9614(11) 0.9548(5) 0.046(3) Uani 1 1 d . . .
H5 H 0.4088 1.0178 0.9781 0.055 Uiso 1 1 calc R . .
C6 C 0.4356(8) 0.9421(9) 0.9080(5) 0.033(3) Uani 1 1 d . . .
C7 C 0.2765(8) 0.7048(10) 0.8475(5) 0.037(3) Uani 1 1 d . . .
H7A H 0.2489 0.7383 0.8151 0.056 Uiso 1 1 calc R . .
H7B H 0.2269 0.6631 0.8646 0.056 Uiso 1 1 calc R . .
H7C H 0.3287 0.6550 0.8390 0.056 Uiso 1 1 calc R . .
C8 C 0.5270(8) 1.0115(11) 0.8970(5) 0.044(3) Uani 1 1 d . . .
H8A H 0.5306 1.0758 0.9202 0.066 Uiso 1 1 calc R . .
H8B H 0.5232 1.0361 0.8603 0.066 Uiso 1 1 calc R . .
H8C H 0.5843 0.9659 0.9034 0.066 Uiso 1 1 calc R . .
C9 C 0.3795(8) 0.5639(10) 0.7220(5) 0.039(3) Uani 1 1 d . . .
H9A H 0.4104 0.5257 0.7527 0.047 Uiso 1 1 calc R . .
H9B H 0.3200 0.5996 0.7327 0.047 Uiso 1 1 calc R . .
C10 C 0.3581(11) 0.4849(12) 0.6785(6) 0.063(4) Uani 1 1 d . . .
H10A H 0.2951 0.4490 0.6821 0.076 Uiso 1 1 calc R . .
H10B H 0.4083 0.4275 0.6775 0.076 Uiso 1 1 calc R . .
C11 C 0.3569(11) 0.5579(12) 0.6294(5) 0.059(4) Uani 1 1 d . . .
H11A H 0.3706 0.5141 0.5980 0.071 Uiso 1 1 calc R . .
H11B H 0.2942 0.5950 0.6234 0.071 Uiso 1 1 calc R . .
C12 C 0.4367(9) 0.6422(10) 0.6421(5) 0.039(3) Uani 1 1 d . . .
H12A H 0.4976 0.6178 0.6278 0.046 Uiso 1 1 calc R . .
H12B H 0.4193 0.7151 0.6271 0.046 Uiso 1 1 calc R . .
C13 C 0.4214(7) 1.1052(9) 0.7686(6) 0.035(3) Uani 1 1 d . . .
H13A H 0.4006 1.0802 0.8032 0.042 Uiso 1 1 calc R . .
H13B H 0.3654 1.1052 0.7431 0.042 Uiso 1 1 calc R . .
C14 C 0.4681(8) 1.2215(9) 0.7728(5) 0.043(3) Uani 1 1 d . . .
H14A H 0.4191 1.2805 0.7692 0.052 Uiso 1 1 calc R . .
H14B H 0.5057 1.2308 0.8066 0.052 Uiso 1 1 calc R . .
C15 C 0.4098(18) 0.621(3) 0.4194(11) 0.186(10) Uani 1 1 d U . .
H15A H 0.3938 0.5417 0.4211 0.224 Uiso 1 1 calc R . .
H15B H 0.4053 0.6446 0.3822 0.224 Uiso 1 1 calc R . .
C16 C 0.3466(18) 0.683(3) 0.4484(10) 0.158(9) Uani 1 1 d U . .
H16A H 0.3340 0.7552 0.4317 0.190 Uiso 1 1 calc R . .
H16B H 0.2850 0.6431 0.4507 0.190 Uiso 1 1 calc R . .
C17 C 0.3892(17) 0.695(2) 0.4961(9) 0.136(8) Uani 1 1 d U . .
H17A H 0.3615 0.6429 0.5209 0.163 Uiso 1 1 calc R . .
H17B H 0.3778 0.7712 0.5089 0.163 Uiso 1 1 calc R . .
C18 C 0.4878(18) 0.677(2) 0.4944(10) 0.148(8) Uani 1 1 d U . .
H18A H 0.5092 0.6197 0.5202 0.177 Uiso 1 1 calc R . .
H18B H 0.5242 0.7454 0.5022 0.177 Uiso 1 1 calc R . .
I1 I 0.71114(5) 0.87295(7) 0.79931(3) 0.0376(3) Uani 1 1 d . . .
O1 O 0.4397(5) 0.8427(6) 0.8246(3) 0.0264(17) Uani 1 1 d . . .
O2 O 0.4464(5) 0.6482(6) 0.7007(3) 0.0287(18) Uani 1 1 d . . .
O3 O 0.5000 1.0329(9) 0.7500 0.032(3) Uani 1 2 d S . .
O4 O 0.5015(12) 0.640(2) 0.4412(8) 0.190(8) Uani 1 1 d U . .
U1 U 0.5000 0.82468(5) 0.7500 0.02357(19) Uani 1 2 d S . .

loop_
_atom_site_aniso_label
_atom_site_aniso_U_11
_atom_site_aniso_U_22
_atom_site_aniso_U_33
_atom_site_aniso_U_23
_atom_site_aniso_U_13
_atom_site_aniso_U_12
C1 0.026(6) 0.047(8) 0.018(6) 0.006(5) 0.001(5) 0.008(5)
C2 0.030(6) 0.029(7) 0.027(6) 0.006(5) 0.007(5) 0.004(5)
C3 0.036(7) 0.058(9) 0.036(8) 0.010(7) 0.008(6) 0.007(6)
C4 0.053(8) 0.048(9) 0.033(8) -0.002(7) 0.011(7) 0.016(7)
C5 0.064(9) 0.042(8) 0.030(8) -0.004(6) -0.003(7) 0.015(7)
C6 0.037(6) 0.032(7) 0.030(7) -0.001(6) -0.008(6) 0.003(5)
C7 0.040(7) 0.028(7) 0.044(8) -0.005(6) 0.008(6) -0.007(5)
C8 0.032(7) 0.063(9) 0.036(8) -0.022(7) -0.004(6) -0.003(6)
C9 0.042(7) 0.024(7) 0.051(9) 0.008(6) -0.004(6) -0.009(5)
C10 0.079(11) 0.044(9) 0.068(11) -0.008(8) 0.000(9) -0.041(8)
C11 0.090(11) 0.051(9) 0.036(8) -0.003(7) -0.001(8) -0.036(8)
C12 0.054(8) 0.029(7) 0.032(7) -0.005(5) -0.001(6) -0.007(6)
C13 0.018(5) 0.027(7) 0.061(9) -0.005(6) 0.003(6) -0.003(5)
C14 0.040(7) 0.011(5) 0.078(11) -0.007(6) 0.000(6) 0.002(5)
C15 0.104(13) 0.33(3) 0.123(16) -0.087(17) -0.051(13) 0.076(16)
C16 0.105(11) 0.26(2) 0.106(15) -0.037(17) -0.027(12) 0.065(16)
C17 0.124(14) 0.20(2) 0.086(12) -0.008(14) -0.008(11) 0.030(16)
C18 0.109(12) 0.21(2) 0.114(14) -0.028(16) -0.041(12) -0.005(16)
I1 0.0243(4) 0.0372(5) 0.0506(6) 0.0014(4) -0.0032(4) 0.0001(3)
O1 0.030(4) 0.018(4) 0.031(5) 0.003(3) -0.003(3) 0.000(3)
O2 0.036(4) 0.018(4) 0.032(5) -0.005(3) 0.005(4) -0.008(3)
O3 0.019(5) 0.026(6) 0.053(8) 0.000 0.005(5) 0.000
O4 0.083(9) 0.34(2) 0.141(13) -0.063(15) -0.015(10) 0.029(12)
U1 0.0203(3) 0.0211(3) 0.0293(4) 0.000 0.0012(2) 0.000

loop_
_atom_type_symbol
_atom_type_description
_atom_type_scat_dispersion_real
_atom_type_scat_dispersion_imag
_atom_type_scat_source
C C 0.0033 0.0016 'International Tables Vol C Tables 4.2.6.8 and 6.1.1.4'
H H 0.0000 0.0000 'International Tables Vol C Tables 4.2.6.8 and 6.1.1.4'
O O 0.0106 0.0060 'International Tables Vol C Tables 4.2.6.8 and 6.1.1.4'
I I -0.4742 1.8119 'International Tables Vol C Tables 4.2.6.8 and 6.1.1.4'
U U -9.6767 9.6646 'International Tables Vol C Tables 4.2.6.8 and 6.1.1.4'

loop_
_geom_angle_atom_site_label_1
_geom_angle_atom_site_label_2
_geom_angle_atom_site_label_3
_geom_angle
_geom_angle_site_symmetry_1
_geom_angle_site_symmetry_3
_geom_angle_publ_flag
O1 C1 C6 120.0(10) . . ?
O1 C1 C2 118.7(10) . . ?
C6 C1 C2 121.3(11) . . ?
C1 C2 C3 118.1(11) . . ?
C1 C2 C7 121.4(10) . . ?
C3 C2 C7 120.5(11) . . ?
C4 C3 C2 121.3(12) . . ?
C4 C3 H3 119.3 . . ?
C2 C3 H3 119.3 . . ?
C5 C4 C3 119.3(13) . . ?
C5 C4 H4 120.4 . . ?
C3 C4 H4 120.4 . . ?
C4 C5 C6 122.5(12) . . ?
C4 C5 H5 118.7 . . ?
C6 C5 H5 118.7 . . ?
C1 C6 C5 117.5(11) . . ?
C1 C6 C8 122.7(11) . . ?
C5 C6 C8 119.9(11) . . ?
C2 C7 H7A 109.5 . . ?
C2 C7 H7B 109.5 . . ?
H7A C7 H7B 109.5 . . ?
C2 C7 H7C 109.5 . . ?
H7A C7 H7C 109.5 . . ?
H7B C7 H7C 109.5 . . ?
C6 C8 H8A 109.5 . . ?
C6 C8 H8B 109.5 . . ?
H8A C8 H8B 109.5 . . ?
C6 C8 H8C 109.5 . . ?
H8A C8 H8C 109.5 . . ?
H8B C8 H8C 109.5 . . ?
C10 C9 O2 105.9(10) . . ?
C10 C9 H9A 110.6 . . ?
O2 C9 H9A 110.6 . . ?
C10 C9 H9B 110.6 . . ?
O2 C9 H9B 110.6 . . ?
H9A C9 H9B 108.7 . . ?
C9 C10 C11 103.3(11) . . ?
C9 C10 H10A 111.1 . . ?
C11 C10 H10A 111.1 . . ?
C9 C10 H10B 111.1 . . ?
C11 C10 H10B 111.1 . . ?
H10A C10 H10B 109.1 . . ?
C12 C11 C10 103.7(10) . . ?
C12 C11 H11A 111.0 . . ?
C10 C11 H11A 111.0 . . ?
C12 C11 H11B 111.0 . . ?
C10 C11 H11B 111.0 . . ?
H11A C11 H11B 109.0 . . ?
O2 C12 C11 105.6(10) . . ?
O2 C12 H12A 110.6 . . ?
C11 C12 H12A 110.6 . . ?
O2 C12 H12B 110.6 . . ?
C11 C12 H12B 110.6 . . ?
H12A C12 H12B 108.7 . . ?
O3 C13 C14 103.9(8) . . ?
O3 C13 H13A 111.0 . . ?
C14 C13 H13A 111.0 . . ?
O3 C13 H13B 111.0 . . ?
C14 C13 H13B 111.0 . . ?
H13A C13 H13B 109.0 . . ?
C14 C14 C13 102.2(8) 2_656 . ?
C14 C14 H14A 111.3 2_656 . ?
C13 C14 H14A 111.3 . . ?
C14 C14 H14B 111.3 2_656 . ?
C13 C14 H14B 111.3 . . ?
H14A C14 H14B 109.2 . . ?
O4 C15 C16 107(2) . . ?
O4 C15 H15A 110.2 . . ?
C16 C15 H15A 110.2 . . ?
O4 C15 H15B 110.2 . . ?
C16 C15 H15B 110.2 . . ?
H15A C15 H15B 108.5 . . ?
C17 C16 C15 106(2) . . ?
C17 C16 H16A 110.4 . . ?
C15 C16 H16A 110.4 . . ?
C17 C16 H16B 110.4 . . ?
C15 C16 H16B 110.4 . . ?
H16A C16 H16B 108.6 . . ?
C16 C17 C18 110(2) . . ?
C16 C17 H17A 109.6 . . ?
C18 C17 H17A 109.6 . . ?
C16 C17 H17B 109.6 . . ?
C18 C17 H17B 109.6 . . ?
H17A C17 H17B 108.2 . . ?
C17 C18 O4 105.1(19) . . ?
C17 C18 H18A 110.7 . . ?
O4 C18 H18A 110.7 . . ?
C17 C18 H18B 110.7 . . ?
O4 C18 H18B 110.7 . . ?
H18A C18 H18B 108.8 . . ?
C1 O1 U1 176.8(6) . . ?
C12 O2 C9 107.6(8) . . ?
C12 O2 U1 122.5(6) . . ?
C9 O2 U1 123.9(7) . . ?
C13 O3 C13 108.6(11) 2_656 . ?
C13 O3 U1 125.7(5) 2_656 . ?
C13 O3 U1 125.7(5) . . ?
C15 O4 C18 105(2) . . ?
O1 U1 O1 168.2(4) 2_656 . ?
O1 U1 O3 84.12(18) 2_656 . ?
O1 U1 O3 84.12(18) . . ?
O1 U1 O2 76.6(3) 2_656 . ?
O1 U1 O2 113.7(3) . . ?
O3 U1 O2 146.28(17) . . ?
O1 U1 O2 113.7(3) 2_656 2_656 ?
O1 U1 O2 76.6(2) . 2_656 ?
O3 U1 O2 146.28(17) . 2_656 ?
O2 U1 O2 67.4(3) . 2_656 ?
O1 U1 I1 86.06(18) 2_656 . ?
O1 U1 I1 91.79(18) . . ?
O3 U1 I1 79.451(19) . . ?
O2 U1 I1 125.61(17) . . ?
O2 U1 I1 73.88(17) 2_656 . ?
O1 U1 I1 91.79(18) 2_656 2_656 ?
O1 U1 I1 86.06(18) . 2_656 ?
O3 U1 I1 79.451(19) . 2_656 ?
O2 U1 I1 73.88(17) . 2_656 ?
O2 U1 I1 125.61(17) 2_656 2_656 ?
I1 U1 I1 158.90(4) . 2_656 ?

loop_
_geom_bond_atom_site_label_1
_geom_bond_atom_site_label_2
_geom_bond_distance
_geom_bond_site_symmetry_2
_geom_bond_publ_flag
C1 O1 1.379(13) . ?
C1 C6 1.391(15) . ?
C1 C2 1.399(15) . ?
C2 C3 1.400(16) . ?
C2 C7 1.514(15) . ?
C3 C4 1.374(17) . ?
C3 H3 0.9300 . ?
C4 C5 1.355(18) . ?
C4 H4 0.9300 . ?
C5 C6 1.401(17) . ?
C5 H5 0.9300 . ?
C6 C8 1.536(16) . ?
C7 H7A 0.9600 . ?
C7 H7B 0.9600 . ?
C7 H7C 0.9600 . ?
C8 H8A 0.9600 . ?
C8 H8B 0.9600 . ?
C8 H8C 0.9600 . ?
C9 C10 1.452(17) . ?
C9 O2 1.475(13) . ?
C9 H9A 0.9700 . ?
C9 H9B 0.9700 . ?
C10 C11 1.503(19) . ?
C10 H10A 0.9700 . ?
C10 H10B 0.9700 . ?
C11 C12 1.503(16) . ?
C11 H11A 0.9700 . ?
C11 H11B 0.9700 . ?
C12 O2 1.464(14) . ?
C12 H12A 0.9700 . ?
C12 H12B 0.9700 . ?
C13 O3 1.472(12) . ?
C13 C14 1.524(15) . ?
C13 H13A 0.9700 . ?
C13 H13B 0.9700 . ?
C14 C14 1.48(2) 2_656 ?
C14 H14A 0.9700 . ?
C14 H14B 0.9700 . ?
C15 O4 1.36(3) . ?
C15 C16 1.37(3) . ?
C15 H15A 0.9700 . ?
C15 H15B 0.9700 . ?
C16 C17 1.31(3) . ?
C16 H16A 0.9700 . ?
C16 H16B 0.9700 . ?
C17 C18 1.37(3) . ?
C17 H17A 0.9700 . ?
C17 H17B 0.9700 . ?
C18 O4 1.42(3) . ?
C18 H18A 0.9700 . ?
C18 H18B 0.9700 . ?
I1 U1 3.1326(8) . ?
O1 U1 2.092(8) . ?
O2 U1 2.521(7) . ?
O3 C13 1.472(12) 2_656 ?
O3 U1 2.473(10) . ?
U1 O1 2.092(8) 2_656 ?
U1 O2 2.521(7) 2_656 ?
U1 I1 3.1326(8) 2_656 ?

loop_
_geom_torsion_atom_site_label_1
_geom_torsion_atom_site_label_2
_geom_torsion_atom_site_label_3
_geom_torsion_atom_site_label_4
_geom_torsion
_geom_torsion_site_symmetry_1
_geom_torsion_site_symmetry_2
_geom_torsion_site_symmetry_3
_geom_torsion_site_symmetry_4
_geom_torsion_publ_flag
O1 C1 C2 C3 -177.5(9) . . . . ?
C6 C1 C2 C3 1.1(16) . . . . ?
O1 C1 C2 C7 3.3(15) . . . . ?
C6 C1 C2 C7 -178.1(10) . . . . ?
C1 C2 C3 C4 0.8(17) . . . . ?
C7 C2 C3 C4 -179.9(11) . . . . ?
C2 C3 C4 C5 -1.0(18) . . . . ?
C3 C4 C5 C6 -0.7(19) . . . . ?
O1 C1 C6 C5 175.9(10) . . . . ?
C2 C1 C6 C5 -2.7(16) . . . . ?
O1 C1 C6 C8 -3.3(16) . . . . ?
C2 C1 C6 C8 178.1(10) . . . . ?
C4 C5 C6 C1 2.6(17) . . . . ?
C4 C5 C6 C8 -178.3(11) . . . . ?
O2 C9 C10 C11 -34.6(14) . . . . ?
C9 C10 C11 C12 36.7(16) . . . . ?
C10 C11 C12 O2 -24.9(15) . . . . ?
O3 C13 C14 C14 35.8(13) . . . 2_656 ?
O4 C15 C16 C17 -26(4) . . . . ?
C15 C16 C17 C18 19(4) . . . . ?
C16 C17 C18 O4 -6(4) . . . . ?
C6 C1 O1 U1 -71(12) . . . . ?
C2 C1 O1 U1 108(12) . . . . ?
C11 C12 O2 C9 4.0(13) . . . . ?
C11 C12 O2 U1 -149.7(8) . . . . ?
C10 C9 O2 C12 19.4(13) . . . . ?
C10 C9 O2 U1 172.7(8) . . . . ?
C14 C13 O3 C13 -13.4(6) . . . 2_656 ?
C14 C13 O3 U1 166.6(6) . . . . ?
C16 C15 O4 C18 22(4) . . . . ?
C17 C18 O4 C15 -10(4) . . . . ?
C1 O1 U1 O1 27(12) . . . 2_656 ?
C1 O1 U1 O3 27(12) . . . . ?
C1 O1 U1 O2 -123(12) . . . . ?
C1 O1 U1 O2 179(100) . . . 2_656 ?
C1 O1 U1 I1 106(12) . . . . ?
C1 O1 U1 I1 -53(12) . . . 2_656 ?
C13 O3 U1 O1 -40.6(7) 2_656 . . 2_656 ?
C13 O3 U1 O1 139.4(7) . . . 2_656 ?
C13 O3 U1 O1 139.4(7) 2_656 . . . ?
C13 O3 U1 O1 -40.6(7) . . . . ?
C13 O3 U1 O2 -95.6(7) 2_656 . . . ?
C13 O3 U1 O2 84.4(7) . . . . ?
C13 O3 U1 O2 84.4(7) 2_656 . . 2_656 ?
C13 O3 U1 O2 -95.6(7) . . . 2_656 ?
C13 O3 U1 I1 46.4(6) 2_656 . . . ?
C13 O3 U1 I1 -133.6(6) . . . . ?
C13 O3 U1 I1 -133.6(6) 2_656 . . 2_656 ?
C13 O3 U1 I1 46.4(6) . . . 2_656 ?
C12 O2 U1 O1 -25.1(8) . . . 2_656 ?
C9 O2 U1 O1 -174.5(8) . . . 2_656 ?
C12 O2 U1 O1 149.0(8) . . . . ?
C9 O2 U1 O1 -0.5(8) . . . . ?
C12 O2 U1 O3 31.7(10) . . . . ?
C9 O2 U1 O3 -117.7(7) . . . . ?
C12 O2 U1 O2 -148.3(10) . . . 2_656 ?
C9 O2 U1 O2 62.3(7) . . . 2_656 ?
C12 O2 U1 I1 -100.1(8) . . . . ?
C9 O2 U1 I1 110.4(7) . . . . ?
C12 O2 U1 I1 70.8(8) . . . 2_656 ?
C9 O2 U1 I1 -78.7(7) . . . 2_656 ?
